data_9004706
loop_
_publ_author_name
'Moelo, Y.'
'Lulzac, Y.'
'Rouer, O.'
'Palvadeau, P.'
'Gloaguen, E.'
'Leone, P.'

_publ_section_title
;
 Scandium mineralogy: pretulite with scandian zircon and xenotime-(Y)
 with an apatite-rich oolitic ironstone from Saint-Aubin-des-Chateaux,
 Armorican Massif, France
;
_journal_name_full 'The Canadian Mineralogist'
_journal_page_first 1657
_journal_page_last 1673
_journal_paper_doi 10.2113/gscanmin.40.6.1657
_journal_volume 40
_journal_year 2002
_chemical_compound_source 'Saint-Aubin-des-Chateaux, Armorican Massif, France'
_chemical_formula_sum 'O4 P0.952 Sc0.904 Si0.048 Y0.032 Yb0.016 Zr0.048'
_chemical_name_mineral Pretulite
_space_group_IT_number 141
_symmetry_space_group_name_Hall '-I 4bd 2'
_symmetry_space_group_name_H-M 'I 41/a m d :2'
_cell_angle_alpha 90
_cell_angle_beta 90
_cell_angle_gamma 90
_cell_length_a 6.5870
_cell_length_b 6.5870
_cell_length_c 5.809
_cell_formula_units_Z 4
_cell_volume 252.044
_database_code_amcsd 0005799
_exptl_crystal_density_diffrn 3.833
_cod_original_sg_symbol_H-M 'I 41/a m d'
_cod_original_formula_sum '(Sc.904 Y.032 Yb.016 Zr.048) (P.952 Si.048) O4'
_cod_database_code 9004706

loop_
_space_group_symop_operation_xyz
x,y,z
1/2+x,1/2+y,1/2+z
1/4-y,3/4-x,1/4+z
3/4-y,1/4-x,3/4+z
1/4+y,3/4+x,1/4-z
3/4+y,1/4+x,3/4-z
1/4+y,3/4-x,1/4-z
3/4+y,1/4-x,3/4-z
1/4-y,3/4+x,1/4+z
3/4-y,1/4+x,3/4+z
1/2+x,-y,1/2+z
+x,1/2-y,+z
1/2-x,y,1/2-z
-x,1/2+y,-z
1/2+x,y,1/2-z
+x,1/2+y,-z
1/2-x,-y,1/2+z
-x,1/2-y,+z
1/4+y,1/4+x,3/4+z
3/4+y,3/4+x,1/4+z
1/4-y,1/4-x,3/4-z
3/4-y,3/4-x,1/4-z
1/4-y,1/4+x,3/4-z
3/4-y,3/4+x,1/4-z
1/4+y,1/4-x,3/4+z
3/4+y,3/4-x,1/4+z
-x,y,z
1/2-x,1/2+y,1/2+z
x,-y,-z
1/2+x,1/2-y,1/2-z
-x,-y,-z
1/2-x,1/2-y,1/2-z

loop_
_atom_site_label
_atom_site_fract_x
_atom_site_fract_y
_atom_site_fract_z
_atom_site_occupancy
_atom_site_U_iso_or_equiv
Sc 0.00000 0.75000 0.12500 0.90400 0.00900
Y 0.00000 0.75000 0.12500 0.03200 0.00900
Yb 0.00000 0.75000 0.12500 0.01600 0.00900
Zr 0.00000 0.75000 0.12500 0.04800 0.00900
P 0.00000 0.25000 0.37500 0.95200 0.00700
Si 0.00000 0.25000 0.37500 0.04800 0.00700
O 0.18060 0.75000 0.43600 1.00000 0.00900

loop_
_cod_related_entry_id
_cod_related_entry_database
_cod_related_entry_code
1 AMCSD 0005799
